data_4064069
loop_
_publ_author_name
'Wallner, Andreas'
'Hlina, Johann'
'Wagner, Harald'
'Baumgartner, Judith'
'Marschner, Christoph'

_publ_section_title
;
 Conformational Control of Polysilanes: Use of CH(2) Spacers in the
 Silicon Backbone.
;
_journal_issue 15
_journal_name_full Organometallics
_journal_page_first 3930
_journal_page_last 3938
_journal_paper_doi 10.1021/om1011159
_journal_volume 30
_journal_year 2011
_chemical_formula_sum 'C20 H58 Si8'
_chemical_formula_weight 523.38
_chemical_name_systematic
; 
 ? 
;
_space_group_IT_number 2
_symmetry_cell_setting triclinic
_symmetry_space_group_name_Hall '-P 1'
_symmetry_space_group_name_H-M 'P -1'
_atom_sites_solution_hydrogens geom
_atom_sites_solution_primary direct
_atom_sites_solution_secondary difmap
_audit_creation_method SHELXL-97
_cell_angle_alpha 93.09(3)
_cell_angle_beta 111.65(3)
_cell_angle_gamma 107.06(3)
_cell_formula_units_Z 1
_cell_length_a 9.5214(19)
_cell_length_b 9.955(2)
_cell_length_c 10.396(2)
_cell_measurement_reflns_used 3235
_cell_measurement_temperature 100(2)
_cell_measurement_theta_max 52.451
_cell_measurement_theta_min 5.036
_cell_volume 860.9(4)
_computing_cell_refinement 'Bruker XSCANS'
_computing_data_collection 'Bruker XSCANS'
_computing_data_reduction 'Bruker SHELXTL'
_computing_molecular_graphics 'Bruker SHELXTL'
_computing_publication_material 'Bruker SHELXTL'
_computing_structure_refinement 'SHELXL-97 (Sheldrick, 1997)'
_computing_structure_solution 'SHELXS-97 (Sheldrick, 1990)'
_diffrn_ambient_temperature 100(2)
_diffrn_measured_fraction_theta_full 0.985
_diffrn_measured_fraction_theta_max 0.985
_diffrn_measurement_device_type 'SMART APEX'
_diffrn_measurement_method '\w scans'
_diffrn_radiation_monochromator graphite
_diffrn_radiation_source 'fine-focus sealed tube'
_diffrn_radiation_type MoK\a
_diffrn_radiation_wavelength 0.71073
_diffrn_reflns_av_R_equivalents 0.0248
_diffrn_reflns_av_sigmaI/netI 0.0419
_diffrn_reflns_limit_h_max 11
_diffrn_reflns_limit_h_min -11
_diffrn_reflns_limit_k_max 12
_diffrn_reflns_limit_k_min -12
_diffrn_reflns_limit_l_max 12
_diffrn_reflns_limit_l_min -12
_diffrn_reflns_number 6877
_diffrn_reflns_theta_full 26.31
_diffrn_reflns_theta_max 26.31
_diffrn_reflns_theta_min 2.14
_exptl_absorpt_coefficient_mu 0.319
_exptl_absorpt_correction_T_max 0.9389
_exptl_absorpt_correction_T_min 0.8830
_exptl_absorpt_correction_type multi-scan
_exptl_absorpt_process_details SADABS
_exptl_crystal_colour colorless
_exptl_crystal_density_diffrn 1.010
_exptl_crystal_density_method 'not measured'
_exptl_crystal_description blocks
_exptl_crystal_F_000 290
_exptl_crystal_size_max 0.40
_exptl_crystal_size_mid 0.30
_exptl_crystal_size_min 0.20
_refine_diff_density_max 0.510
_refine_diff_density_min -0.273
_refine_diff_density_rms 0.070
_refine_ls_extinction_method none
_refine_ls_goodness_of_fit_ref 1.246
_refine_ls_hydrogen_treatment constr
_refine_ls_matrix_type full
_refine_ls_number_parameters 136
_refine_ls_number_reflns 3450
_refine_ls_number_restraints 0
_refine_ls_restrained_S_all 1.246
_refine_ls_R_factor_all 0.0631
_refine_ls_R_factor_gt 0.0558
_refine_ls_shift/su_max 0.005
_refine_ls_shift/su_mean 0.000
_refine_ls_structure_factor_coef Fsqd
_refine_ls_weighting_details 'calc w=1/[\s^2^(Fo^2^)+(0.0389P)^2^+0.6571P] where P=(Fo^2^+2Fc^2^)/3'
_refine_ls_weighting_scheme calc
_refine_ls_wR_factor_gt 0.1118
_refine_ls_wR_factor_ref 0.1148
_reflns_number_gt 3161
_reflns_number_total 3450
_reflns_threshold_expression >2sigma(I)
_cod_data_source_file om1011159_si_001.cif
_cod_data_source_block 7_350j
_cod_original_cell_volume 860.9(3)
_cod_original_sg_symbol_H-M P-1
_cod_database_code 4064069

loop_
_symmetry_equiv_pos_as_xyz
'x, y, z'
'-x, -y, -z'

loop_
_atom_site_label
_atom_site_type_symbol
_atom_site_fract_x
_atom_site_fract_y
_atom_site_fract_z
_atom_site_U_iso_or_equiv
_atom_site_adp_type
_atom_site_occupancy
_atom_site_symmetry_multiplicity
_atom_site_calc_flag
_atom_site_refinement_flags
Si1 Si 0.38363(8) 0.42292(7) 0.40326(7) 0.01199(17) Uani 1 1 d .
Si2 Si 0.24482(8) 0.22960(7) 0.48242(8) 0.01496(18) Uani 1 1 d .
Si3 Si 0.20240(8) 0.54918(8) 0.31241(7) 0.01451(18) Uani 1 1 d .
Si4 Si 0.34312(9) 0.21993(8) 0.11222(8) 0.01872(19) Uani 1 1 d .
C1 C 0.4516(3) 0.3775(3) 0.2603(3) 0.0158(5) Uani 1 1 d .
H1A H 0.4668 0.4628 0.2152 0.019 Uiso 1 1 calc R
H1B H 0.5600 0.3720 0.3106 0.019 Uiso 1 1 calc R
C2 C 0.3602(3) 0.1114(3) 0.5658(3) 0.0232(6) Uani 1 1 d .
H2A H 0.2953 0.0387 0.6000 0.035 Uiso 1 1 calc R
H2B H 0.4599 0.1691 0.6448 0.035 Uiso 1 1 calc R
H2C H 0.3857 0.0647 0.4960 0.035 Uiso 1 1 calc R
C3 C 0.0519(3) 0.1087(3) 0.3390(3) 0.0247(6) Uani 1 1 d .
H3A H 0.0743 0.0715 0.2622 0.037 Uiso 1 1 calc R
H3B H -0.0212 0.1626 0.3033 0.037 Uiso 1 1 calc R
H3C H 0.0019 0.0289 0.3768 0.037 Uiso 1 1 calc R
C4 C 0.1887(3) 0.3075(3) 0.6173(3) 0.0212(6) Uani 1 1 d .
H4A H 0.1196 0.2303 0.6440 0.032 Uiso 1 1 calc R
H4B H 0.1310 0.3725 0.5776 0.032 Uiso 1 1 calc R
H4C H 0.2861 0.3603 0.7007 0.032 Uiso 1 1 calc R
C5 C -0.0155(3) 0.4369(3) 0.2518(3) 0.0202(6) Uani 1 1 d .
H5A H -0.0826 0.4956 0.2148 0.030 Uiso 1 1 calc R
H5B H -0.0347 0.3997 0.3314 0.030 Uiso 1 1 calc R
H5C H -0.0424 0.3570 0.1777 0.030 Uiso 1 1 calc R
C6 C 0.2390(3) 0.7042(3) 0.4459(3) 0.0222(6) Uani 1 1 d .
H6A H 0.3534 0.7616 0.4872 0.033 Uiso 1 1 calc R
H6B H 0.2066 0.6685 0.5203 0.033 Uiso 1 1 calc R
H6C H 0.1762 0.7635 0.4001 0.033 Uiso 1 1 calc R
C7 C 0.2256(3) 0.6178(3) 0.1541(3) 0.0224(6) Uani 1 1 d .
H7A H 0.1889 0.5371 0.0777 0.034 Uiso 1 1 calc R
H7B H 0.3388 0.6722 0.1784 0.034 Uiso 1 1 calc R
H7C H 0.1612 0.6800 0.1236 0.034 Uiso 1 1 calc R
C8 C 0.1333(4) 0.2126(3) 0.0063(3) 0.0295(7) Uani 1 1 d .
H8A H 0.1359 0.2954 -0.0409 0.044 Uiso 1 1 calc R
H8B H 0.0775 0.2141 0.0686 0.044 Uiso 1 1 calc R
H8C H 0.0766 0.1245 -0.0644 0.044 Uiso 1 1 calc R
C9 C 0.3439(4) 0.0483(3) 0.1765(3) 0.0320(7) Uani 1 1 d .
H9A H 0.2951 -0.0304 0.0959 0.048 Uiso 1 1 calc R
H9B H 0.2822 0.0308 0.2351 0.048 Uiso 1 1 calc R
H9C H 0.4546 0.0543 0.2324 0.048 Uiso 1 1 calc R
C10 C 0.4547(4) 0.2444(4) -0.0044(3) 0.0346(8) Uani 1 1 d .
H10A H 0.5645 0.2461 0.0487 0.052 Uiso 1 1 calc R
H10B H 0.4579 0.3347 -0.0383 0.052 Uiso 1 1 calc R
H10C H 0.4003 0.1650 -0.0849 0.052 Uiso 1 1 calc R

loop_
_atom_site_aniso_label
_atom_site_aniso_U_11
_atom_site_aniso_U_22
_atom_site_aniso_U_33
_atom_site_aniso_U_23
_atom_site_aniso_U_13
_atom_site_aniso_U_12
Si1 0.0117(4) 0.0118(3) 0.0116(3) 0.0014(3) 0.0044(3) 0.0032(3)
Si2 0.0146(4) 0.0129(3) 0.0174(4) 0.0033(3) 0.0075(3) 0.0031(3)
Si3 0.0126(4) 0.0160(4) 0.0152(4) 0.0040(3) 0.0050(3) 0.0058(3)
Si4 0.0215(4) 0.0198(4) 0.0145(4) -0.0005(3) 0.0070(3) 0.0076(3)
C1 0.0156(13) 0.0182(13) 0.0132(12) 0.0018(10) 0.0063(11) 0.0046(11)
C2 0.0219(15) 0.0188(14) 0.0311(16) 0.0104(12) 0.0120(13) 0.0072(12)
C3 0.0214(15) 0.0203(14) 0.0246(15) 0.0016(12) 0.0074(13) -0.0012(12)
C4 0.0228(15) 0.0208(14) 0.0229(15) 0.0049(12) 0.0140(12) 0.0050(12)
C5 0.0140(13) 0.0228(14) 0.0209(14) 0.0009(12) 0.0037(11) 0.0070(11)
C6 0.0185(14) 0.0216(14) 0.0258(15) 0.0012(12) 0.0077(12) 0.0080(12)
C7 0.0238(15) 0.0251(15) 0.0214(14) 0.0100(12) 0.0094(12) 0.0113(12)
C8 0.0249(16) 0.0286(17) 0.0230(15) -0.0054(13) 0.0003(13) 0.0063(13)
C9 0.044(2) 0.0214(15) 0.0320(17) 0.0018(13) 0.0145(15) 0.0150(14)
C10 0.0395(19) 0.0418(19) 0.0258(16) -0.0017(14) 0.0186(15) 0.0126(16)

loop_
_atom_type_symbol
_atom_type_description
_atom_type_scat_dispersion_real
_atom_type_scat_dispersion_imag
_atom_type_scat_source
C C 0.0033 0.0016 'International Tables Vol C Tables 4.2.6.8 and 6.1.1.4'
H H 0.0000 0.0000 'International Tables Vol C Tables 4.2.6.8 and 6.1.1.4'
Si Si 0.0817 0.0704 'International Tables Vol C Tables 4.2.6.8 and 6.1.1.4'

loop_
_geom_angle_atom_site_label_1
_geom_angle_atom_site_label_2
_geom_angle_atom_site_label_3
_geom_angle
_geom_angle_site_symmetry_3
C1 Si1 Si2 117.33(9) .
C1 Si1 Si3 107.86(9) .
Si2 Si1 Si3 105.38(4) .
C1 Si1 Si1 107.10(9) 2_666
Si2 Si1 Si1 109.99(5) 2_666
Si3 Si1 Si1 108.94(5) 2_666
C2 Si2 C4 107.58(13) .
C2 Si2 C3 106.27(14) .
C4 Si2 C3 106.49(13) .
C2 Si2 Si1 115.66(9) .
C4 Si2 Si1 107.31(9) .
C3 Si2 Si1 113.05(10) .
C7 Si3 C6 108.84(13) .
C7 Si3 C5 106.09(13) .
C6 Si3 C5 106.26(13) .
C7 Si3 Si1 109.27(10) .
C6 Si3 Si1 111.96(10) .
C5 Si3 Si1 114.14(9) .
C10 Si4 C8 108.23(15) .
C10 Si4 C9 107.78(15) .
C8 Si4 C9 110.62(15) .
C10 Si4 C1 106.74(14) .
C8 Si4 C1 111.41(13) .
C9 Si4 C1 111.85(13) .
Si4 C1 Si1 126.47(14) .

loop_
_geom_bond_atom_site_label_1
_geom_bond_atom_site_label_2
_geom_bond_distance
_geom_bond_site_symmetry_2
Si1 C1 1.909(3) .
Si1 Si2 2.3683(12) .
Si1 Si3 2.3765(12) .
Si1 Si1 2.3863(19) 2_666
Si2 C2 1.873(3) .
Si2 C4 1.880(3) .
Si2 C3 1.880(3) .
Si3 C7 1.877(3) .
Si3 C6 1.878(3) .
Si3 C5 1.884(3) .
Si4 C10 1.868(3) .
Si4 C8 1.868(3) .
Si4 C9 1.869(3) .
Si4 C1 1.874(3) .

loop_
_geom_torsion_atom_site_label_1
_geom_torsion_atom_site_label_2
_geom_torsion_atom_site_label_3
_geom_torsion_atom_site_label_4
_geom_torsion
_geom_torsion_site_symmetry_1
C1 Si1 Si2 C2 61.71(15) .
Si3 Si1 Si2 C2 -178.27(11) .
Si1 Si1 Si2 C2 -60.99(12) 2_666
C1 Si1 Si2 C4 -178.24(13) .
Si3 Si1 Si2 C4 -58.22(11) .
Si1 Si1 Si2 C4 59.06(11) 2_666
C1 Si1 Si2 C3 -61.12(14) .
Si3 Si1 Si2 C3 58.90(11) .
Si1 Si1 Si2 C3 176.17(11) 2_666
C1 Si1 Si3 C7 -17.41(13) .
Si2 Si1 Si3 C7 -143.50(10) .
Si1 Si1 Si3 C7 98.52(11) 2_666
C1 Si1 Si3 C6 -138.06(13) .
Si2 Si1 Si3 C6 95.85(11) .
Si1 Si1 Si3 C6 -22.13(11) 2_666
C1 Si1 Si3 C5 101.17(13) .
Si2 Si1 Si3 C5 -24.91(11) .
Si1 Si1 Si3 C5 -142.90(10) 2_666
C10 Si4 C1 Si1 173.44(18) .
C8 Si4 C1 Si1 55.5(2) .
C9 Si4 C1 Si1 -68.9(2) .
Si2 Si1 C1 Si4 34.6(2) .
Si3 Si1 C1 Si4 -84.15(17) .
Si1 Si1 C1 Si4 158.73(14) 2_666
